data_2206836
loop_
_publ_author_name
'Chun-Hua Diao'
'Ming Yu'
'Xin Chen'
'Zuo-Liang Jing'
'Qi-Liang Deng'

_publ_section_title
;<i>N</i>'-[(<i>E</i>)-4-(2-Hydroxyethoxy)-3-methoxybenzylidene]benzohydrazide
 monohydrate
;
_journal_coeditor_code AC6197
_journal_issue 10
_journal_name_full 'Acta Crystallographica Section E'
_journal_page_first o3500
_journal_page_last o3501
_journal_paper_doi 10.1107/S1600536805030655
_journal_volume 61
_journal_year 2005
_chemical_formula_iupac 'C17 H18 N2 O4, H2 O'
_chemical_formula_moiety 'C17 H18 N2 O4, H2 O'
_chemical_formula_sum 'C17 H20 N2 O5'
_chemical_formula_weight 332.35
_chemical_name_systematic
;
N'-[(E)-4-(2-Hydroxyethoxy)-3-methoxybenzylidene]benzohydrazide monohydrate
;
_space_group_IT_number 14
_symmetry_cell_setting monoclinic
_symmetry_space_group_name_Hall '-P 2yn'
_symmetry_space_group_name_H-M 'P 1 21/n 1'
_atom_sites_solution_hydrogens geom
_atom_sites_solution_primary direct
_atom_sites_solution_secondary difmap
_audit_creation_method SHELXL-97
_cell_angle_alpha 90.00
_cell_angle_beta 104.003(4)
_cell_angle_gamma 90.00
_cell_formula_units_Z 4
_cell_length_a 9.924(2)
_cell_length_b 11.936(3)
_cell_length_c 14.890(4)
_cell_measurement_reflns_used 2599
_cell_measurement_temperature 294(2)
_cell_measurement_theta_max 25.79
_cell_measurement_theta_min 2.21
_cell_volume 1711.3(7)
_computing_cell_refinement 'SAINT (Bruker, 1999)'
_computing_data_collection 'SMART (Bruker, 1999)'
_computing_data_reduction SAINT
_computing_molecular_graphics 'SHELXTL (Bruker, 1999)'
_computing_publication_material SHELXTL
_computing_structure_refinement 'SHELXL97 (Sheldrick, 1997)'
_computing_structure_solution 'SHELXS97 (Sheldrick, 1997)'
_diffrn_ambient_temperature 294(2)
_diffrn_measured_fraction_theta_full 0.993
_diffrn_measured_fraction_theta_max 0.993
_diffrn_measurement_device_type 'Bruker SMART CCD area-detector'
_diffrn_measurement_method '\f and \w'
_diffrn_radiation_monochromator graphite
_diffrn_radiation_source 'fine-focus sealed tube'
_diffrn_radiation_type MoK\a
_diffrn_radiation_wavelength 0.71073
_diffrn_reflns_av_R_equivalents 0.0308
_diffrn_reflns_av_sigmaI/netI 0.0386
_diffrn_reflns_limit_h_max 12
_diffrn_reflns_limit_h_min -9
_diffrn_reflns_limit_k_max 14
_diffrn_reflns_limit_k_min -14
_diffrn_reflns_limit_l_max 9
_diffrn_reflns_limit_l_min -18
_diffrn_reflns_number 9477
_diffrn_reflns_theta_full 26.46
_diffrn_reflns_theta_max 26.46
_diffrn_reflns_theta_min 2.21
_diffrn_standards_decay_% 0
_diffrn_standards_interval_count 0
_diffrn_standards_interval_time 0
_diffrn_standards_number 0
_exptl_absorpt_coefficient_mu 0.096
_exptl_absorpt_correction_T_max 0.972
_exptl_absorpt_correction_T_min 0.948
_exptl_absorpt_correction_type multi-scan
_exptl_absorpt_process_details '(SADABS; Bruker, 1999)'
_exptl_crystal_colour colorless
_exptl_crystal_density_diffrn 1.290
_exptl_crystal_density_method 'not measured'
_exptl_crystal_description block
_exptl_crystal_F_000 704
_exptl_crystal_size_max 0.46
_exptl_crystal_size_mid 0.40
_exptl_crystal_size_min 0.30
_refine_diff_density_max 0.229
_refine_diff_density_min -0.198
_refine_ls_extinction_method none
_refine_ls_goodness_of_fit_ref 1.000
_refine_ls_hydrogen_treatment mixed
_refine_ls_matrix_type full
_refine_ls_number_parameters 234
_refine_ls_number_reflns 3508
_refine_ls_number_restraints 0
_refine_ls_restrained_S_all 1.000
_refine_ls_R_factor_all 0.0893
_refine_ls_R_factor_gt 0.0443
_refine_ls_shift/su_max 0.001
_refine_ls_shift/su_mean 0.000
_refine_ls_structure_factor_coef Fsqd
_refine_ls_weighting_details 'calc w = 1/[\s^2^(Fo^2^)+(0.0588P)^2^+0.3524P] where P = (Fo^2^+2Fc^2^)/3'
_refine_ls_weighting_scheme calc
_refine_ls_wR_factor_gt 0.1048
_refine_ls_wR_factor_ref 0.1293
_reflns_number_gt 2112
_reflns_number_total 3508
_reflns_threshold_expression I>2\s(I)
_cod_data_source_file ac6197.cif
_cod_data_source_block I
_cod_depositor_comments
;
The following automatic conversions were performed:
'_symmetry_cell_setting' value 'Monoclinic' changed to 'monoclinic'
according to '/home/saulius/struct/CIF-dictionaries/cif_core.dic'
dictionary named 'cif_core.dic' version 2.4.1 from 2010-06-29.

Automatic conversion script
Id: cif_fix_enum 1527 2010-12-29 10:47:43Z saulius 

The following automatic conversions were performed:

'_symmetry_cell_setting' value 'Monoclinic' changed to 'monoclinic'
according to /home/saulius/struct/CIF-dictionaries/cif_core.dic
dictionary named 'cif_core.dic' version 2.4.1 from 2010-06-29.

Automatic conversion script
Id: cif_fix_values 1715 2011-07-08 13:25:40Z adriana 
;
_cod_original_cell_volume 1711.5(7)
_cod_original_sg_symbol_H-M 'P 21/n'
_cod_database_code 2206836
_cod_database_fobs_code 2206836

loop_
_symmetry_equiv_pos_as_xyz
'x, y, z'
'-x+1/2, y+1/2, -z+1/2'
'-x, -y, -z'
'x-1/2, -y-1/2, z-1/2'

loop_
_atom_site_label
_atom_site_fract_x
_atom_site_fract_y
_atom_site_fract_z
_atom_site_U_iso_or_equiv
_atom_site_adp_type
_atom_site_calc_flag
_atom_site_refinement_flags
_atom_site_occupancy
_atom_site_type_symbol
O1 0.66545(16) 0.59338(13) 0.01994(11) 0.0628(4) Uani d . 1 O
H1 0.694(3) 0.563(2) -0.026(2) 0.097(9) Uiso d . 1 H
O2 0.56987(13) 0.77031(11) 0.11182(9) 0.0495(4) Uani d . 1 O
O3 0.74584(15) 0.90771(12) 0.20585(9) 0.0592(4) Uani d . 1 O
O4 0.81197(15) 1.04064(13) 0.65683(9) 0.0591(4) Uani d . 1 O
N1 0.64359(16) 0.91330(13) 0.53297(10) 0.0424(4) Uani d . 1 N
N2 0.63220(18) 0.92098(14) 0.62356(11) 0.0434(4) Uani d . 1 N
H2 0.569(2) 0.8849(19) 0.6396(15) 0.065(7) Uiso d . 1 H
C1 0.55696(19) 0.83265(15) 0.38326(12) 0.0405(4) Uani d . 1 C
C2 0.65512(19) 0.88345(16) 0.34299(12) 0.0422(5) Uani d . 1 C
H2A 0.7207 0.9320 0.3778 0.051 Uiso calc R 1 H
C3 0.65524(18) 0.86195(15) 0.25231(12) 0.0403(4) Uani d . 1 C
C4 0.55733(19) 0.78856(15) 0.19950(13) 0.0399(4) Uani d . 1 C
C5 0.4581(2) 0.74125(16) 0.23835(14) 0.0469(5) Uani d . 1 C
H5 0.3905 0.6946 0.2031 0.056 Uiso calc R 1 H
C6 0.4587(2) 0.76303(16) 0.32977(14) 0.0474(5) Uani d . 1 C
H6 0.3918 0.7302 0.3555 0.057 Uiso calc R 1 H
C7 0.4792(2) 0.69089(18) 0.05561(14) 0.0526(5) Uani d . 1 C
H7A 0.3894 0.7248 0.0296 0.063 Uiso calc R 1 H
H7B 0.4659 0.6268 0.0925 0.063 Uiso calc R 1 H
C8 0.5441(2) 0.65502(19) -0.01967(14) 0.0578(6) Uani d . 1 C
H8A 0.4798 0.6089 -0.0639 0.069 Uiso calc R 1 H
H8B 0.5675 0.7201 -0.0519 0.069 Uiso calc R 1 H
C9 0.8229(2) 1.0031(2) 0.24390(15) 0.0633(6) Uani d . 1 C
H9A 0.7617 1.0574 0.2606 0.095 Uiso calc R 1 H
H9B 0.8667 1.0351 0.1990 0.095 Uiso calc R 1 H
H9C 0.8925 0.9819 0.2980 0.095 Uiso calc R 1 H
C10 0.5550(2) 0.85139(16) 0.47980(13) 0.0442(5) Uani d . 1 C
H10 0.4865 0.8169 0.5031 0.053 Uiso calc R 1 H
C11 0.7221(2) 0.98739(16) 0.68209(13) 0.0430(5) Uani d . 1 C
C12 0.7125(2) 0.99192(16) 0.78097(13) 0.0457(5) Uani d . 1 C
C13 0.6075(2) 0.94249(19) 0.81319(14) 0.0593(6) Uani d . 1 C
H13 0.5373 0.9035 0.7726 0.071 Uiso calc R 1 H
C14 0.6065(3) 0.9507(2) 0.90572(18) 0.0796(8) Uani d . 1 C
H14 0.5347 0.9184 0.9269 0.095 Uiso calc R 1 H
C15 0.7103(4) 1.0061(3) 0.96569(18) 0.0915(9) Uani d . 1 C
H15 0.7110 1.0093 1.0282 0.110 Uiso calc R 1 H
C16 0.8134(3) 1.0568(3) 0.93457(18) 0.0932(9) Uani d . 1 C
H16 0.8830 1.0960 0.9756 0.112 Uiso calc R 1 H
C17 0.8146(3) 1.0502(2) 0.84223(16) 0.0688(7) Uani d . 1 C
H17 0.8849 1.0853 0.8213 0.083 Uiso calc R 1 H
O5 0.3840(2) 0.7919(2) 0.63922(16) 0.0785(6) Uani d . 1 O
H5A 0.357(3) 0.740(3) 0.656(2) 0.111(14) Uiso d . 1 H
H5B 0.311(4) 0.826(3) 0.599(3) 0.147(15) Uiso d . 1 H

loop_
_atom_site_aniso_label
_atom_site_aniso_U_11
_atom_site_aniso_U_22
_atom_site_aniso_U_33
_atom_site_aniso_U_12
_atom_site_aniso_U_13
_atom_site_aniso_U_23
O1 0.0692(10) 0.0680(10) 0.0532(9) 0.0180(8) 0.0191(8) -0.0128(8)
O2 0.0537(8) 0.0503(8) 0.0483(8) -0.0103(6) 0.0197(6) -0.0197(6)
O3 0.0647(9) 0.0678(10) 0.0545(9) -0.0291(8) 0.0325(7) -0.0217(7)
O4 0.0611(9) 0.0690(10) 0.0527(9) -0.0149(8) 0.0247(7) -0.0030(7)
N1 0.0453(9) 0.0484(9) 0.0372(9) 0.0043(8) 0.0172(7) 0.0022(7)
N2 0.0474(10) 0.0491(10) 0.0376(9) 0.0003(8) 0.0181(8) 0.0028(8)
C1 0.0401(10) 0.0400(10) 0.0437(11) 0.0056(8) 0.0147(8) 0.0003(8)
C2 0.0386(10) 0.0458(11) 0.0429(11) -0.0039(9) 0.0111(8) -0.0071(9)
C3 0.0392(10) 0.0407(10) 0.0440(11) -0.0033(8) 0.0161(9) -0.0050(8)
C4 0.0420(10) 0.0356(10) 0.0447(11) 0.0018(8) 0.0155(9) -0.0080(8)
C5 0.0424(11) 0.0428(11) 0.0571(13) -0.0074(9) 0.0153(9) -0.0132(9)
C6 0.0439(11) 0.0462(11) 0.0573(13) -0.0060(9) 0.0223(10) -0.0036(10)
C7 0.0480(11) 0.0529(12) 0.0536(12) -0.0003(10) 0.0060(10) -0.0184(10)
C8 0.0694(14) 0.0565(13) 0.0446(12) 0.0035(11) 0.0083(11) -0.0116(10)
C9 0.0680(14) 0.0742(15) 0.0507(13) -0.0315(13) 0.0200(11) -0.0088(12)
C10 0.0455(11) 0.0455(11) 0.0460(11) 0.0014(9) 0.0198(9) 0.0025(9)
C11 0.0459(11) 0.0425(11) 0.0437(11) 0.0091(9) 0.0168(9) 0.0054(9)
C12 0.0545(12) 0.0450(11) 0.0390(11) 0.0126(10) 0.0142(10) 0.0043(9)
C13 0.0784(15) 0.0595(14) 0.0465(12) 0.0009(12) 0.0279(12) 0.0049(10)
C14 0.117(2) 0.0751(17) 0.0589(16) 0.0097(17) 0.0459(17) 0.0123(14)
C15 0.134(3) 0.102(2) 0.0406(14) 0.022(2) 0.0246(17) 0.0000(15)
C16 0.103(2) 0.116(2) 0.0552(17) 0.000(2) 0.0086(16) -0.0238(16)
C17 0.0726(16) 0.0794(17) 0.0543(14) 0.0022(13) 0.0153(12) -0.0113(12)
O5 0.0589(11) 0.0880(14) 0.0918(14) -0.0126(11) 0.0243(10) 0.0227(12)

loop_
_atom_type_symbol
_atom_type_description
_atom_type_scat_dispersion_real
_atom_type_scat_dispersion_imag
_atom_type_scat_source
C C 0.0033 0.0016 'International Tables Vol C Tables 4.2.6.8 and 6.1.1.4'
H H 0.0000 0.0000 'International Tables Vol C Tables 4.2.6.8 and 6.1.1.4'
N N 0.0061 0.0033 'International Tables Vol C Tables 4.2.6.8 and 6.1.1.4'
O O 0.0106 0.0060 'International Tables Vol C Tables 4.2.6.8 and 6.1.1.4'

loop_
_geom_angle_atom_site_label_1
_geom_angle_atom_site_label_2
_geom_angle_atom_site_label_3
_geom_angle
C8 O1 H1 107.2(18)
C4 O2 C7 118.55(15)
C3 O3 C9 118.40(15)
C10 N1 N2 116.04(16)
C11 N2 N1 118.22(17)
C11 N2 H2 122.8(15)
N1 N2 H2 119.0(15)
C6 C1 C2 118.81(17)
C6 C1 C10 119.02(17)
C2 C1 C10 122.16(17)
C3 C2 C1 120.40(17)
C3 C2 H2A 119.8
C1 C2 H2A 119.8
O3 C3 C2 125.22(17)
O3 C3 C4 114.58(15)
C2 C3 C4 120.20(17)
O2 C4 C5 125.35(17)
O2 C4 C3 115.31(16)
C5 C4 C3 119.34(17)
C4 C5 C6 120.14(18)
C4 C5 H5 119.9
C6 C5 H5 119.9
C1 C6 C5 121.05(18)
C1 C6 H6 119.5
C5 C6 H6 119.5
O2 C7 C8 107.86(16)
O2 C7 H7A 110.1
C8 C7 H7A 110.1
O2 C7 H7B 110.1
C8 C7 H7B 110.1
H7A C7 H7B 108.4
O1 C8 C7 108.46(17)
O1 C8 H8A 110.0
C7 C8 H8A 110.0
O1 C8 H8B 110.0
C7 C8 H8B 110.0
H8A C8 H8B 108.4
O3 C9 H9A 109.5
O3 C9 H9B 109.5
H9A C9 H9B 109.5
O3 C9 H9C 109.5
H9A C9 H9C 109.5
H9B C9 H9C 109.5
N1 C10 C1 122.08(17)
N1 C10 H10 119.0
C1 C10 H10 119.0
O4 C11 N2 121.66(17)
O4 C11 C12 120.44(19)
N2 C11 C12 117.87(17)
C17 C12 C13 118.84(19)
C17 C12 C11 117.19(19)
C13 C12 C11 123.97(19)
C12 C13 C14 120.3(2)
C12 C13 H13 119.9
C14 C13 H13 119.9
C15 C14 C13 120.1(3)
C15 C14 H14 120.0
C13 C14 H14 120.0
C14 C15 C16 120.3(2)
C14 C15 H15 119.9
C16 C15 H15 119.9
C15 C16 C17 120.1(3)
C15 C16 H16 119.9
C17 C16 H16 119.9
C12 C17 C16 120.4(3)
C12 C17 H17 119.8
C16 C17 H17 119.8
H5A O5 H5B 107(3)

loop_
_geom_bond_atom_site_label_1
_geom_bond_atom_site_label_2
_geom_bond_distance
O1 C8 1.412(2)
O1 H1 0.88(3)
O2 C4 1.359(2)
O2 C7 1.430(2)
O3 C3 1.374(2)
O3 C9 1.412(2)
O4 C11 1.226(2)
N1 C10 1.269(2)
N1 N2 1.384(2)
N2 C11 1.345(3)
N2 H2 0.84(2)
C1 C6 1.378(3)
C1 C2 1.400(3)
C1 C10 1.460(3)
C2 C3 1.375(2)
C2 H2A 0.9300
C3 C4 1.400(3)
C4 C5 1.378(3)
C5 C6 1.384(3)
C5 H5 0.9300
C6 H6 0.9300
C7 C8 1.485(3)
C7 H7A 0.9700
C7 H7B 0.9700
C8 H8A 0.9700
C8 H8B 0.9700
C9 H9A 0.9600
C9 H9B 0.9600
C9 H9C 0.9600
C10 H10 0.9300
C11 C12 1.499(3)
C12 C17 1.377(3)
C12 C13 1.380(3)
C13 C14 1.384(3)
C13 H13 0.9300
C14 C15 1.360(4)
C14 H14 0.9300
C15 C16 1.363(4)
C15 H15 0.9300
C16 C17 1.380(3)
C16 H16 0.9300
C17 H17 0.9300
O5 H5A 0.74(4)
O5 H5B 0.92(4)

loop_
_geom_hbond_atom_site_label_D
_geom_hbond_atom_site_label_H
_geom_hbond_atom_site_label_A
_geom_hbond_site_symmetry_A
_geom_hbond_distance_DH
_geom_hbond_distance_HA
_geom_hbond_distance_DA
_geom_hbond_angle_DHA
_geom_hbond_publ_flag
O5 H5B O1 4_576 0.92(4) 1.89(4) 2.805(3) 176(4) yes
O5 H5A O3 4_576 0.74(4) 2.30(4) 3.033(3) 172(4) yes
N2 H2 O5 . 0.84(2) 2.14(2) 2.962(3) 164(2) yes
O1 H1 N1 2_645 0.88(3) 2.42(3) 3.091(2) 133(2) yes
O1 H1 O4 2_645 0.88(3) 1.95(3) 2.768(2) 153(3) yes
C17 H17 O4 . 0.93 2.44 2.757(3) 100 yes
C13 H13 O5 . 0.93 2.56 3.476(3) 167 yes
C10 H10 O5 . 0.93 2.50 3.312(3) 146 yes
C2 H2A O1 2_655 0.93 2.54 3.443(2) 163 yes

loop_
_geom_torsion_atom_site_label_1
_geom_torsion_atom_site_label_2
_geom_torsion_atom_site_label_3
_geom_torsion_atom_site_label_4
_geom_torsion
C10 N1 N2 C11 -178.71(17)
C6 C1 C2 C3 -1.5(3)
C10 C1 C2 C3 178.72(17)
C9 O3 C3 C2 -16.2(3)
C9 O3 C3 C4 163.54(18)
C1 C2 C3 O3 179.49(18)
C1 C2 C3 C4 -0.3(3)
C7 O2 C4 C5 -3.9(3)
C7 O2 C4 C3 176.08(16)
O3 C3 C4 O2 2.4(2)
C2 C3 C4 O2 -177.79(16)
O3 C3 C4 C5 -177.55(17)
C2 C3 C4 C5 2.2(3)
O2 C4 C5 C6 177.64(18)
C3 C4 C5 C6 -2.4(3)
C2 C1 C6 C5 1.4(3)
C10 C1 C6 C5 -178.86(18)
C4 C5 C6 C1 0.6(3)
C4 O2 C7 C8 -159.37(17)
O2 C7 C8 O1 67.3(2)
N2 N1 C10 C1 -178.07(16)
C6 C1 C10 N1 179.04(18)
C2 C1 C10 N1 -1.2(3)
N1 N2 C11 O4 0.3(3)
N1 N2 C11 C12 -177.76(15)
O4 C11 C12 C17 -5.2(3)
N2 C11 C12 C17 172.95(19)
O4 C11 C12 C13 174.15(19)
N2 C11 C12 C13 -7.7(3)
C17 C12 C13 C14 -0.7(3)
C11 C12 C13 C14 -180.0(2)
C12 C13 C14 C15 -1.1(4)
C13 C14 C15 C16 2.2(4)
C14 C15 C16 C17 -1.5(5)
C13 C12 C17 C16 1.4(3)
C11 C12 C17 C16 -179.2(2)
C15 C16 C17 C12 -0.4(4)

loop_
_cod_related_entry_id
_cod_related_entry_database
_cod_related_entry_code
1 ChemSpider 30654852
